data_4306608
loop_
_publ_author_name
'C\'eline Pichon'
'Pierre Mialane'
'Anne Dolbecq'
'J\'er\^ome Marrot'
'Eric Rivi\`ere'
'Bassem S. Bassil'
'Ulrich Kortz'
'Bineta Keita'
'Louis Nadjo'
'Francis S\'echeresse'

_publ_contact_author
; 
      Dr P. Mialane
      Institut Lavoisier de Versailles, UMR 8180
      Universit\'e de Versailles Saint-Quentin-en-Yvelines
      45 Avenue des Etats Unis
      78035 Versailles cedex
      France
;
_publ_contact_author_email mialane@chimie.uvsq.fr
_publ_contact_author_fax '(33) 1 39 25 43 81'
_publ_contact_author_phone '(33) 1 39 25 43 83'
_publ_section_title
;
Octa- and Nonanuclear Nickel(II) Polyoxometalate Clusters: Synthesis and
Electrochemical and Magnetic Characterizations
;
_journal_name_full 'Inorganic Chemistry'
_journal_page_first 11120
_journal_page_last 11128
_journal_paper_doi 10.1021/ic801431f
_journal_volume 47
_journal_year 2008
_chemical_formula_sum 'C12 H18 N6 Na16 Ni8 O121 Si2 W18'
_chemical_formula_weight 6385.32
_chemical_name_systematic
; 
 ? 
;
_space_group_IT_number 148
_symmetry_cell_setting rhombohedral
_symmetry_space_group_name_Hall '-R 3'
_symmetry_space_group_name_H-M 'R -3 :H'
_atom_sites_solution_hydrogens geom
_atom_sites_solution_primary direct
_atom_sites_solution_secondary difmap
_audit_creation_method SHELXL-97
_cell_angle_alpha 90.00
_cell_angle_beta 90.00
_cell_angle_gamma 120.00
_cell_formula_units_Z 3
_cell_length_a 11.9660(7)
_cell_length_b 11.9660(7)
_cell_length_c 72.753(7)
_cell_measurement_reflns_used 9102
_cell_measurement_temperature 100(2)
_cell_measurement_theta_max 30.06
_cell_measurement_theta_min 2.26
_cell_volume 9021.5(11)
_computing_cell_refinement 'Bruker APEX2'
_computing_data_collection 'Bruker APEX2'
_computing_data_reduction 'Bruker SAINT'
_computing_molecular_graphics 'Bruker SHELXTL'
_computing_publication_material 'Bruker SHELXTL'
_computing_structure_refinement 'SHELXL-97 (Sheldrick, 1997)'
_computing_structure_solution 'SHELXS-97 (Sheldrick, 1990)'
_diffrn_ambient_temperature 100(2)
_diffrn_detector_area_resol_mean 512x512
_diffrn_measured_fraction_theta_full 0.999
_diffrn_measured_fraction_theta_max 0.999
_diffrn_measurement_device_type 'CCD area detector'
_diffrn_measurement_method 'phi and omega scans'
_diffrn_radiation_monochromator graphite
_diffrn_radiation_source 'fine-focus sealed tube'
_diffrn_radiation_type MoK\a
_diffrn_radiation_wavelength 0.71073
_diffrn_reflns_av_R_equivalents 0.0739
_diffrn_reflns_av_sigmaI/netI 0.0252
_diffrn_reflns_limit_h_max 15
_diffrn_reflns_limit_h_min -16
_diffrn_reflns_limit_k_max 16
_diffrn_reflns_limit_k_min -16
_diffrn_reflns_limit_l_max 102
_diffrn_reflns_limit_l_min -102
_diffrn_reflns_number 113265
_diffrn_reflns_theta_full 30.08
_diffrn_reflns_theta_max 30.08
_diffrn_reflns_theta_min 0.84
_exptl_absorpt_coefficient_mu 18.557
_exptl_absorpt_correction_T_max 0.7079
_exptl_absorpt_correction_T_min 0.2584
_exptl_absorpt_correction_type multi-scan
_exptl_absorpt_process_details 'SADABS (Sheldrick, V2.10)'
_exptl_crystal_colour green
_exptl_crystal_density_diffrn 3.526
_exptl_crystal_density_method 'not measured'
_exptl_crystal_description platelet
_exptl_crystal_F_000 8580
_exptl_crystal_size_max 0.10
_exptl_crystal_size_mid 0.08
_exptl_crystal_size_min 0.02
_refine_diff_density_max 2.804
_refine_diff_density_min -3.740
_refine_diff_density_rms 0.676
_refine_ls_extinction_method none
_refine_ls_goodness_of_fit_ref 1.263
_refine_ls_hydrogen_treatment constr
_refine_ls_matrix_type full
_refine_ls_number_parameters 318
_refine_ls_number_reflns 5901
_refine_ls_number_restraints 1
_refine_ls_restrained_S_all 1.263
_refine_ls_R_factor_all 0.0337
_refine_ls_R_factor_gt 0.0271
_refine_ls_shift/su_max 0.007
_refine_ls_shift/su_mean 0.000
_refine_ls_structure_factor_coef Fsqd
_refine_ls_weighting_details 'calc w=1/[\s^2^(Fo^2^)+(0.0554P)^2^+131.1312P] where P=(Fo^2^+2Fc^2^)/3'
_refine_ls_weighting_scheme calc
_refine_ls_wR_factor_gt 0.0855
_refine_ls_wR_factor_ref 0.1012
_reflns_number_gt 5379
_reflns_number_total 5901
_reflns_threshold_expression >2sigma(I)
_cod_data_source_file ic801431f_si_003_2.cif
_cod_data_source_block 2
_cod_depositor_comments
;
The following automatic conversions were performed:
'_symmetry_cell_setting' value 'Rhombohedral' changed to 'rhombohedral'
according to '/home/saulius/struct/CIF-dictionaries/cif_core.dic'
dictionary named 'cif_core.dic' version 2.4.1 from 2010-06-29.

Automatic conversion script
Id: cif_fix_enum 1527 2010-12-29 10:47:43Z saulius 
;
_cod_original_sg_symbol_H-M 'R -3'
_cod_database_code 4306608

loop_
_symmetry_equiv_pos_as_xyz
'x, y, z'
'-y, x-y, z'
'-x+y, -x, z'
'x+2/3, y+1/3, z+1/3'
'-y+2/3, x-y+1/3, z+1/3'
'-x+y+2/3, -x+1/3, z+1/3'
'x+1/3, y+2/3, z+2/3'
'-y+1/3, x-y+2/3, z+2/3'
'-x+y+1/3, -x+2/3, z+2/3'
'-x, -y, -z'
'y, -x+y, -z'
'x-y, x, -z'
'-x+2/3, -y+1/3, -z+1/3'
'y+2/3, -x+y+1/3, -z+1/3'
'x-y+2/3, x+1/3, -z+1/3'
'-x+1/3, -y+2/3, -z+2/3'
'y+1/3, -x+y+2/3, -z+2/3'
'x-y+1/3, x+2/3, -z+2/3'

loop_
_atom_site_label
_atom_site_type_symbol
_atom_site_fract_x
_atom_site_fract_y
_atom_site_fract_z
_atom_site_U_iso_or_equiv
_atom_site_adp_type
_atom_site_occupancy
_atom_site_symmetry_multiplicity
_atom_site_calc_flag
_atom_site_refinement_flags
_atom_site_disorder_assembly
_atom_site_disorder_group
W1 W -0.004464(8) 0.161073(8) 0.144517(1) 0.00970(2) Uani 1 1 d . . .
W2 W -0.184406(8) 0.156381(8) 0.101827(1) 0.01040(2) Uani 1 1 d . . .
W3 W 0.176684(8) 0.343172(8) 0.102629(1) 0.01071(2) Uani 1 1 d . . .
Ni1 Ni 0.17590(3) 0.18202(3) 0.067710(5) 0.01314(8) Uani 1 1 d . . .
Ni2 Ni 0.0000 0.0000 0.040274(8) 0.01689(13) Uani 1 3 d S . .
Si1 Si 0.0000 0.0000 0.103876(15) 0.0064(2) Uani 1 3 d S . .
O1 O -0.00021(16) 0.26774(16) 0.16086(3) 0.0154(5) Uani 1 1 d . . .
O2 O 0.12333(15) 0.27238(15) 0.12833(2) 0.0106(4) Uani 1 1 d . . .
O3 O -0.13142(15) 0.14891(15) 0.12854(2) 0.0105(4) Uani 1 1 d . . .
O4 O 0.12695(15) 0.12879(16) 0.15559(3) 0.0137(4) Uani 1 1 d . . .
O5 O 0.0000 0.0000 0.12658(4) 0.0089(6) Uani 1 3 d S . .
O6 O -0.23904(15) 0.26163(16) 0.10680(3) 0.0156(4) Uani 1 1 d . . .
O7 O -0.21690(15) 0.13244(16) 0.07767(3) 0.0155(5) Uani 1 1 d . . .
O8 O -0.00487(15) 0.27584(16) 0.09923(3) 0.0133(4) Uani 1 1 d . . .
O9 O -0.33817(15) -0.00545(15) 0.10850(3) 0.0126(4) Uani 1 1 d . . .
O10 O -0.12930(14) -0.00122(15) 0.09675(2) 0.0113(4) Uani 1 1 d . . .
O11 O 0.22537(16) 0.50047(16) 0.10855(3) 0.0159(5) Uani 1 1 d . . .
O12 O 0.20796(16) 0.35403(16) 0.07834(3) 0.0152(5) Uani 1 1 d . . .
O13 O -0.0030(2) 0.1257(2) 0.05845(4) 0.0127(5) Uani 0.67 1 d P . .
N1 N -0.0083(6) 0.1374(6) 0.05829(10) 0.0127(5) Uani 0.33 1 d P . .
N2 N -0.0143(10) 0.2235(7) 0.04992(14) 0.064(3) Uani 0.33 1 d PD . .
N3 N -0.0202(10) 0.3023(8) 0.03938(15) 0.064(3) Uani 0.33 1 d PD . .
O14 O 0.26916(19) 0.27840(19) 0.04383(3) 0.0222(6) Uani 1 1 d . . .
O15 O 0.13410(19) 0.13753(19) 0.02314(3) 0.0245(6) Uani 1 1 d . . .
C1 C 0.2345(3) 0.2406(3) 0.02744(4) 0.0239(8) Uani 1 1 d . . .
C2 C 0.3191(4) 0.3272(4) 0.01210(5) 0.0500(15) Uani 1 1 d . . .
H2A H 0.3995 0.3244 0.0116 0.075 Uiso 1 1 calc R . .
H2B H 0.3389 0.4160 0.0144 0.075 Uiso 1 1 calc R . .
H2C H 0.2737 0.2973 0.0004 0.075 Uiso 1 1 calc R . .
Na1 Na 0.6667 0.3333 0.12762(3) 0.0155(4) Uani 1 3 d S . .
Na2 Na 0.0000 0.0000 0.0000 0.0281(8) Uani 1 6 d S . .
Na3 Na 0.35003(10) 0.34869(10) 0.141853(16) 0.0203(3) Uani 1 1 d . . .
Na4 Na 0.3350(2) 0.50243(19) 0.05680(3) 0.0293(6) Uani 0.58 1 d P . .
Na5 Na -0.3401(2) 0.1623(2) 0.05656(4) 0.0203(3) Uani 0.42 1 d P . .
Na6 Na 0.3333 0.6667 0.13080(8) 0.0475(16) Uani 0.50 3 d SP . .
O1W O 0.53586(18) 0.13096(19) 0.14172(3) 0.0217(5) Uani 1 1 d . . .
O2W O 0.3333 0.6667 0.07523(6) 0.0313(10) Uani 1 3 d S . .
O3W O 0.3333 0.6667 0.1667 0.0305(14) Uani 1 6 d S . .
O4W O -0.3333 0.3333 0.07379(7) 0.0455(14) Uani 1 3 d S . .
O5W O 0.5078(3) 0.5093(3) 0.07620(5) 0.0550(11) Uani 1 1 d . . .
O6W O 0.1533(3) 0.5694(4) 0.14327(6) 0.0689(12) Uani 1 1 d . . .
O7W O 0.3333 0.6667 0.00010(13) 0.041(2) Uani 0.50 3 d SP . .
O8W O 0.1936(6) 0.5273(5) 0.03652(9) 0.0567(19) Uani 0.50 1 d P . .
O9W O 0.2169(6) 0.7298(5) 0.15233(10) 0.055(2) Uani 0.50 1 d P . .
O10W O 0.1242(7) 0.4524(8) 0.0407(2) 0.116(5) Uani 0.50 1 d P . .
O11W O -0.1910(11) 0.3264(8) 0.03667(13) 0.069(3) Uani 0.33 1 d P . .
O12W O -0.1266(9) 0.3147(8) 0.0410(2) 0.080(5) Uani 0.33 1 d P . .

loop_
_atom_site_aniso_label
_atom_site_aniso_U_11
_atom_site_aniso_U_22
_atom_site_aniso_U_33
_atom_site_aniso_U_23
_atom_site_aniso_U_13
_atom_site_aniso_U_12
W1 0.01085(3) 0.01049(3) 0.00841(4) -0.00088(3) -0.00003(3) 0.00581(2)
W2 0.01059(3) 0.01121(3) 0.01104(4) -0.00020(3) -0.00056(3) 0.00669(2)
W3 0.01094(3) 0.00881(3) 0.01145(4) 0.00111(3) 0.00051(3) 0.00424(2)
Ni1 0.01339(11) 0.01414(11) 0.01037(14) 0.00139(10) 0.00075(10) 0.00573(8)
Ni2 0.02158(17) 0.02158(17) 0.0075(2) 0.000 0.000 0.01079(8)
Si1 0.0070(3) 0.0070(3) 0.0053(4) 0.000 0.000 0.00351(13)
O1 0.0163(6) 0.0179(6) 0.0127(8) -0.0033(6) -0.0010(6) 0.0090(5)
O2 0.0110(5) 0.0122(6) 0.0085(7) -0.0002(5) -0.0014(5) 0.0057(4)
O3 0.0122(5) 0.0134(6) 0.0065(7) -0.0002(5) 0.0022(5) 0.0068(4)
O4 0.0115(6) 0.0149(6) 0.0145(8) -0.0022(6) -0.0027(6) 0.0065(4)
O5 0.0109(7) 0.0109(7) 0.0048(12) 0.000 0.000 0.0054(4)
O6 0.0149(6) 0.0161(6) 0.0201(9) 0.0012(6) 0.0001(6) 0.0109(4)
O7 0.0131(6) 0.0166(6) 0.0181(9) 0.0018(6) -0.0009(6) 0.0084(4)
O8 0.0119(6) 0.0127(6) 0.0152(8) 0.0017(6) 0.0014(6) 0.0062(4)
O9 0.0119(5) 0.0151(6) 0.0123(8) -0.0025(6) -0.0022(6) 0.0079(4)
O10 0.0087(5) 0.0127(6) 0.0128(8) 0.0006(6) -0.0006(6) 0.0057(4)
O11 0.0176(6) 0.0108(6) 0.0179(9) 0.0025(6) 0.0037(6) 0.0060(5)
O12 0.0144(6) 0.0121(6) 0.0165(9) 0.0023(6) 0.0031(6) 0.0046(5)
O13 0.0154(7) 0.0123(7) 0.0126(9) 0.0003(6) -0.0013(6) 0.0085(5)
N1 0.0154(7) 0.0123(7) 0.0126(9) 0.0003(6) -0.0013(6) 0.0085(5)
N2 0.064(4) 0.039(3) 0.085(6) -0.024(4) -0.029(4) 0.023(3)
N3 0.064(4) 0.039(3) 0.085(6) -0.024(4) -0.029(4) 0.023(3)
O14 0.0265(8) 0.0227(8) 0.0108(8) 0.0051(7) 0.0062(7) 0.0074(6)
O15 0.0307(8) 0.0285(8) 0.0113(9) 0.0013(7) 0.0034(7) 0.0124(6)
C1 0.0295(11) 0.0319(11) 0.0096(11) 0.0084(9) 0.0073(9) 0.0148(8)
C2 0.048(2) 0.062(2) 0.0197(15) 0.0170(15) 0.0090(15) 0.0128(17)
Na1 0.0157(5) 0.0157(5) 0.0150(8) 0.000 0.000 0.0078(2)
Na2 0.0396(10) 0.0396(10) 0.0050(11) 0.000 0.000 0.0198(5)
Na3 0.0283(4) 0.0246(4) 0.0155(4) -0.0031(3) -0.0090(3) 0.0191(3)
Na4 0.0398(10) 0.0167(8) 0.0212(10) 0.0101(7) 0.0130(8) 0.0064(7)
Na5 0.0283(4) 0.0246(4) 0.0155(4) -0.0031(3) -0.0090(3) 0.0191(3)
Na6 0.053(2) 0.053(2) 0.036(3) 0.000 0.000 0.0267(10)
O1W 0.0246(7) 0.0237(8) 0.0146(9) -0.0002(7) 0.0015(7) 0.0104(6)
O2W 0.0370(13) 0.0370(13) 0.0201(18) 0.000 0.000 0.0185(6)
O3W 0.0345(18) 0.0345(18) 0.023(3) 0.000 0.000 0.0172(9)
O4W 0.0494(17) 0.0494(17) 0.038(3) 0.000 0.000 0.0247(8)
O5W 0.0320(13) 0.0345(13) 0.075(2) 0.0050(14) 0.0029(14) -0.0007(11)
O6W 0.0692(16) 0.0794(18) 0.066(2) -0.0046(17) 0.0111(16) 0.0428(12)
O7W 0.049(3) 0.049(3) 0.025(4) 0.000 0.000 0.0244(16)
O8W 0.097(3) 0.057(2) 0.039(3) -0.001(2) -0.006(3) 0.0554(18)
O9W 0.054(3) 0.048(2) 0.068(4) -0.012(3) -0.003(3) 0.0287(18)
O10W 0.067(3) 0.103(4) 0.206(13) -0.015(6) -0.004(5) 0.064(2)
O11W 0.145(7) 0.040(3) 0.032(5) 0.004(3) 0.014(5) 0.054(3)
O12W 0.044(4) 0.020(3) 0.171(13) -0.002(5) 0.018(6) 0.013(3)

loop_
_atom_type_symbol
_atom_type_description
_atom_type_scat_dispersion_real
_atom_type_scat_dispersion_imag
_atom_type_scat_source
C C 0.0033 0.0016 'International Tables Vol C Tables 4.2.6.8 and 6.1.1.4'
H H 0.0000 0.0000 'International Tables Vol C Tables 4.2.6.8 and 6.1.1.4'
N N 0.0061 0.0033 'International Tables Vol C Tables 4.2.6.8 and 6.1.1.4'
O O 0.0106 0.0060 'International Tables Vol C Tables 4.2.6.8 and 6.1.1.4'
Si Si 0.0817 0.0704 'International Tables Vol C Tables 4.2.6.8 and 6.1.1.4'
Ni Ni 0.3393 1.1124 'International Tables Vol C Tables 4.2.6.8 and 6.1.1.4'
W W -0.8490 6.8722 'International Tables Vol C Tables 4.2.6.8 and 6.1.1.4'
Na Na 0.0362 0.0249 'International Tables Vol C Tables 4.2.6.8 and 6.1.1.4'

loop_
_geom_angle_atom_site_label_1
_geom_angle_atom_site_label_2
_geom_angle_atom_site_label_3
_geom_angle
_geom_angle_site_symmetry_1
_geom_angle_site_symmetry_3
_geom_angle_publ_flag
O1 W1 O3 102.08(9) . . ?
O1 W1 O2 101.34(8) . . ?
O3 W1 O2 90.42(7) . . ?
O1 W1 O4 100.44(8) . 2 ?
O3 W1 O4 89.71(7) . 2 ?
O2 W1 O4 157.69(8) . 2 ?
O1 W1 O4 97.59(9) . . ?
O3 W1 O4 160.28(8) . . ?
O2 W1 O4 87.03(8) . . ?
O4 W1 O4 85.37(9) 2 . ?
O1 W1 O5 169.85(9) . . ?
O3 W1 O5 86.64(7) . . ?
O2 W1 O5 83.58(7) . . ?
O4 W1 O5 74.15(7) 2 . ?
O4 W1 O5 73.64(7) . . ?
O1 W1 Na3 91.88(6) . 2 ?
O3 W1 Na3 41.13(5) . 2 ?
O2 W1 Na3 131.54(6) . 2 ?
O4 W1 Na3 52.09(5) 2 2 ?
O4 W1 Na3 137.45(5) . 2 ?
O5 W1 Na3 91.38(2) . 2 ?
O1 W1 Na3 89.22(6) . . ?
O3 W1 Na3 131.45(5) . . ?
O2 W1 Na3 41.06(6) . . ?
O4 W1 Na3 134.89(5) 2 . ?
O4 W1 Na3 49.57(5) . . ?
O5 W1 Na3 88.81(2) . . ?
Na3 W1 Na3 172.51(3) 2 . ?
O6 W2 O7 101.05(10) . . ?
O6 W2 O8 99.80(8) . . ?
O7 W2 O8 95.51(7) . . ?
O6 W2 O9 99.15(8) . . ?
O7 W2 O9 93.66(7) . . ?
O8 W2 O9 156.93(9) . . ?
O6 W2 O3 94.07(9) . . ?
O7 W2 O3 164.86(9) . . ?
O8 W2 O3 82.53(7) . . ?
O9 W2 O3 83.12(7) . . ?
O6 W2 O10 174.11(6) . . ?
O7 W2 O10 80.84(8) . . ?
O8 W2 O10 85.51(7) . . ?
O9 W2 O10 75.10(7) . . ?
O3 W2 O10 84.04(7) . . ?
O6 W2 Na3 83.93(6) . 2 ?
O7 W2 Na3 135.65(5) . 2 ?
O8 W2 Na3 127.39(6) . 2 ?
O9 W2 Na3 42.49(6) . 2 ?
O3 W2 Na3 44.96(4) . 2 ?
O10 W2 Na3 90.82(5) . 2 ?
O11 W3 O12 102.85(9) . . ?
O11 W3 O8 100.62(9) . . ?
O12 W3 O8 93.14(8) . . ?
O11 W3 O9 99.97(8) . 3 ?
O12 W3 O9 92.84(9) . 3 ?
O8 W3 O9 156.68(7) . 3 ?
O11 W3 O2 95.16(8) . . ?
O12 W3 O2 162.00(8) . . ?
O8 W3 O2 83.63(7) . . ?
O9 W3 O2 83.73(8) 3 . ?
O11 W3 O10 173.61(8) . 3 ?
O12 W3 O10 80.20(7) . 3 ?
O8 W3 O10 84.72(8) . 3 ?
O9 W3 O10 74.14(7) 3 3 ?
O2 W3 O10 81.86(7) . 3 ?
O11 W3 Na3 84.39(7) . . ?
O12 W3 Na3 134.29(7) . . ?
O8 W3 Na3 130.35(6) . . ?
O9 W3 Na3 41.81(6) 3 . ?
O2 W3 Na3 46.77(5) . . ?
O10 W3 Na3 89.47(5) 3 . ?
O13 Ni1 N1 85.9(2) . 3 ?
O13 Ni1 O7 173.31(9) . 3 ?
N1 Ni1 O7 88.4(2) 3 3 ?
O13 Ni1 O13 81.22(17) . 3 ?
N1 Ni1 O13 5.1(3) 3 3 ?
O7 Ni1 O13 92.98(10) 3 3 ?
O13 Ni1 O12 95.55(10) . . ?
N1 Ni1 O12 177.3(2) 3 . ?
O7 Ni1 O12 90.00(7) 3 . ?
O13 Ni1 O12 174.77(10) 3 . ?
O13 Ni1 O14 95.30(10) . . ?
N1 Ni1 O14 93.3(2) 3 . ?
O7 Ni1 O14 88.53(9) 3 . ?
O13 Ni1 O14 95.56(10) 3 . ?
O12 Ni1 O14 88.81(8) . . ?
O13 Ni1 N1 4.3(2) . . ?
N1 Ni1 N1 90.2(4) 3 . ?
O7 Ni1 N1 177.02(19) 3 . ?
O13 Ni1 N1 85.5(2) 3 . ?
O12 Ni1 N1 91.4(2) . . ?
O14 Ni1 N1 94.1(2) . . ?
O13 Ni1 O10 98.33(9) . 3 ?
N1 Ni1 O10 98.2(2) 3 3 ?
O7 Ni1 O10 78.98(8) 3 3 ?
O13 Ni1 O10 96.92(9) 3 3 ?
O12 Ni1 O10 79.42(6) . 3 ?
O14 Ni1 O10 162.75(7) . 3 ?
N1 Ni1 O10 98.7(2) . 3 ?
O13 Ni1 Ni2 43.43(9) . . ?
N1 Ni1 Ni2 47.0(2) 3 . ?
O7 Ni1 Ni2 132.50(5) 3 . ?
O13 Ni1 Ni2 43.46(8) 3 . ?
O12 Ni1 Ni2 135.15(6) . . ?
O14 Ni1 Ni2 80.18(5) . . ?
N1 Ni1 Ni2 47.0(2) . . ?
O10 Ni1 Ni2 117.05(5) 3 . ?
O13 Ni1 Na4 101.60(9) . . ?
N1 Ni1 Na4 141.3(2) 3 . ?
O7 Ni1 Na4 85.05(6) 3 . ?
O13 Ni1 Na4 144.07(9) 3 . ?
O12 Ni1 Na4 40.52(7) . . ?
O14 Ni1 Na4 48.58(7) . . ?
N1 Ni1 Na4 97.71(19) . . ?
O10 Ni1 Na4 117.70(6) 3 . ?
Ni2 Ni1 Na4 117.82(4) . . ?
O13 Ni1 Na5 145.23(9) . 3 ?
N1 Ni1 Na5 93.1(2) 3 3 ?
O7 Ni1 Na5 38.63(7) 3 3 ?
O13 Ni1 Na5 98.08(10) 3 3 ?
O12 Ni1 Na5 86.93(6) . 3 ?
O14 Ni1 Na5 50.00(8) . 3 ?
N1 Ni1 Na5 144.10(19) . 3 ?
O10 Ni1 Na5 116.14(7) 3 3 ?
Ni2 Ni1 Na5 116.08(5) . 3 ?
Na4 Ni1 Na5 59.42(6) . 3 ?
O13 Ni2 O13 81.64(12) 3 2 ?
O13 Ni2 O13 81.64(12) 3 . ?
O13 Ni2 O13 81.64(12) 2 . ?
O13 Ni2 O15 95.77(11) 3 . ?
O13 Ni2 O15 176.50(10) 2 . ?
O13 Ni2 O15 95.68(9) . . ?
O13 Ni2 O15 95.69(9) 3 3 ?
O13 Ni2 O15 95.78(11) 2 3 ?
O13 Ni2 O15 176.50(10) . 3 ?
O15 Ni2 O15 86.81(8) . 3 ?
O13 Ni2 O15 176.50(10) 3 2 ?
O13 Ni2 O15 95.68(9) 2 2 ?
O13 Ni2 O15 95.78(11) . 2 ?
O15 Ni2 O15 86.81(8) . 2 ?
O15 Ni2 O15 86.80(8) 3 2 ?
O13 Ni2 N1 3.6(2) 3 3 ?
O13 Ni2 N1 85.0(2) 2 3 ?
O13 Ni2 N1 83.20(18) . 3 ?
O15 Ni2 N1 92.4(2) . 3 ?
O15 Ni2 N1 94.25(17) 3 3 ?
O15 Ni2 N1 178.67(18) 2 3 ?
O13 Ni2 N1 85.0(2) 3 . ?
O13 Ni2 N1 83.21(18) 2 . ?
O13 Ni2 N1 3.6(2) . . ?
O15 Ni2 N1 94.25(17) . . ?
O15 Ni2 N1 178.67(18) 3 . ?
O15 Ni2 N1 92.4(2) 2 . ?
N1 Ni2 N1 86.5(3) 3 . ?
O13 Ni2 N1 83.21(18) 3 2 ?
O13 Ni2 N1 3.6(2) 2 2 ?
O13 Ni2 N1 85.0(2) . 2 ?
O15 Ni2 N1 178.67(18) . 2 ?
O15 Ni2 N1 92.4(2) 3 2 ?
O15 Ni2 N1 94.25(17) 2 2 ?
N1 Ni2 N1 86.5(3) 3 2 ?
N1 Ni2 N1 86.5(3) . 2 ?
O13 Ni2 Ni1 44.04(6) 3 . ?
O13 Ni2 Ni1 96.03(9) 2 . ?
O13 Ni2 Ni1 43.31(8) . . ?
O15 Ni2 Ni1 80.47(6) . . ?
O15 Ni2 Ni1 135.16(7) 3 . ?
O15 Ni2 Ni1 134.53(7) 2 . ?
N1 Ni2 Ni1 44.20(15) 3 . ?
N1 Ni2 Ni1 45.93(19) . . ?
N1 Ni2 Ni1 99.3(2) 2 . ?
O13 Ni2 Ni1 43.31(8) 3 3 ?
O13 Ni2 Ni1 44.04(6) 2 3 ?
O13 Ni2 Ni1 96.03(9) . 3 ?
O15 Ni2 Ni1 134.53(7) . 3 ?
O15 Ni2 Ni1 80.47(6) 3 3 ?
O15 Ni2 Ni1 135.16(7) 2 3 ?
N1 Ni2 Ni1 45.93(19) 3 3 ?
N1 Ni2 Ni1 99.3(2) . 3 ?
N1 Ni2 Ni1 44.21(15) 2 3 ?
Ni1 Ni2 Ni1 78.636(17) . 3 ?
O13 Ni2 Ni1 96.03(9) 3 2 ?
O13 Ni2 Ni1 43.31(8) 2 2 ?
O13 Ni2 Ni1 44.04(6) . 2 ?
O15 Ni2 Ni1 135.15(7) . 2 ?
O15 Ni2 Ni1 134.53(7) 3 2 ?
O15 Ni2 Ni1 80.47(6) 2 2 ?
N1 Ni2 Ni1 99.3(2) 3 2 ?
N1 Ni2 Ni1 44.20(15) . 2 ?
N1 Ni2 Ni1 45.93(19) 2 2 ?
Ni1 Ni2 Ni1 78.636(16) . 2 ?
Ni1 Ni2 Ni1 78.636(16) 3 2 ?
O10 Si1 O10 110.32(7) 2 3 ?
O10 Si1 O10 110.32(7) 2 . ?
O10 Si1 O10 110.32(7) 3 . ?
O10 Si1 O5 108.61(7) 2 . ?
O10 Si1 O5 108.61(7) 3 . ?
O10 Si1 O5 108.61(7) . . ?
W1 O1 Na3 150.34(12) . 14_455 ?
W1 O2 W3 149.34(9) . . ?
W1 O2 Na3 110.72(8) . . ?
W3 O2 Na3 98.53(6) . . ?
W1 O3 W2 147.49(10) . . ?
W1 O3 Na3 109.51(8) . 2 ?
W2 O3 Na3 99.36(7) . 2 ?
W1 O4 W1 120.01(9) 3 . ?
W1 O4 Na3 95.21(7) 3 . ?
W1 O4 Na3 98.48(7) . . ?
Si1 O5 W1 123.72(6) . 3 ?
Si1 O5 W1 123.72(6) . 2 ?
W1 O5 W1 92.16(8) 3 2 ?
Si1 O5 W1 123.72(6) . . ?
W1 O5 W1 92.16(8) 3 . ?
W1 O5 W1 92.16(8) 2 . ?
W2 O6 Na1 148.08(11) . 1_455 ?
W2 O7 Ni1 111.30(11) . 2 ?
W2 O7 Na5 137.91(14) . . ?
Ni1 O7 Na5 107.47(11) 2 . ?
W2 O8 W3 156.72(12) . . ?
W3 O9 W2 118.37(10) 2 . ?
W3 O9 Na3 105.99(9) 2 2 ?
W2 O9 Na3 104.71(7) . 2 ?
Si1 O10 Ni1 124.51(11) . 2 ?
Si1 O10 W2 126.79(8) . . ?
Ni1 O10 W2 88.87(7) 2 . ?
Si1 O10 W3 125.29(10) . 2 ?
Ni1 O10 W3 88.59(5) 2 2 ?
W2 O10 W3 91.28(7) . 2 ?
W3 O11 Na6 145.85(14) . . ?
W3 O12 Ni1 111.79(9) . . ?
W3 O12 Na4 139.82(10) . . ?
Ni1 O12 Na4 103.87(10) . . ?
N2 O13 Ni1 113.7(4) . . ?
N2 O13 Ni2 112.4(5) . . ?
Ni1 O13 Ni2 93.27(13) . . ?
N2 O13 Ni1 107.0(5) . 2 ?
Ni1 O13 Ni1 132.82(15) . 2 ?
Ni2 O13 Ni1 92.50(9) . 2 ?
N2 N1 Ni1 114.2(7) . 2 ?
N2 N1 Ni1 116.1(6) . . ?
Ni1 N1 Ni1 126.9(4) 2 . ?
N2 N1 Ni2 112.6(7) . . ?
Ni1 N1 Ni2 88.8(2) 2 . ?
Ni1 N1 Ni2 87.1(3) . . ?
N1 N2 N3 171.7(12) . . ?
N1 N2 O13 3.7(4) . . ?
N3 N2 O13 168.4(11) . . ?
N2 N3 O12W 116.1(11) . . ?
N2 N3 O10W 109.8(9) . . ?
O12W N3 O10W 112.2(8) . . ?
C1 O14 Ni1 126.83(16) . . ?
C1 O14 Na4 126.3(2) . . ?
Ni1 O14 Na4 94.09(9) . . ?
C1 O14 Na5 122.3(2) . 3 ?
Ni1 O14 Na5 93.47(10) . 3 ?
Na4 O14 Na5 81.43(9) . 3 ?
C1 O15 Ni2 128.10(19) . . ?
C1 O15 Na2 148.41(19) . . ?
Ni2 O15 Na2 83.49(6) . . ?
O15 C1 O14 124.4(2) . . ?
O15 C1 C2 118.2(3) . . ?
O14 C1 C2 117.4(2) . . ?
C1 C2 H2A 109.5 . . ?
C1 C2 H2B 109.5 . . ?
H2A C2 H2B 109.5 . . ?
C1 C2 H2C 109.5 . . ?
H2A C2 H2C 109.5 . . ?
H2B C2 H2C 109.5 . . ?
O6 Na1 O6 81.21(10) 1_655 3 ?
O6 Na1 O6 81.21(10) 1_655 2_665 ?
O6 Na1 O6 81.21(10) 3 2_665 ?
O6 Na1 O1W 79.38(7) 1_655 2_655 ?
O6 Na1 O1W 160.59(9) 3 2_655 ?
O6 Na1 O1W 95.80(7) 2_665 2_655 ?
O6 Na1 O1W 95.80(7) 1_655 . ?
O6 Na1 O1W 79.38(7) 3 . ?
O6 Na1 O1W 160.59(9) 2_665 . ?
O1W Na1 O1W 102.53(8) 2_655 . ?
O6 Na1 O1W 160.59(9) 1_655 3_665 ?
O6 Na1 O1W 95.80(7) 3 3_665 ?
O6 Na1 O1W 79.38(7) 2_665 3_665 ?
O1W Na1 O1W 102.53(8) 2_655 3_665 ?
O1W Na1 O1W 102.53(8) . 3_665 ?
O6 Na1 Na3 65.72(5) 1_655 2_655 ?
O6 Na1 Na3 94.78(4) 3 2_655 ?
O6 Na1 Na3 146.89(7) 2_665 2_655 ?
O1W Na1 Na3 77.20(7) 2_655 2_655 ?
O1W Na1 Na3 36.42(6) . 2_655 ?
O1W Na1 Na3 133.68(8) 3_665 2_655 ?
O6 Na1 Na3 94.78(4) 1_655 3_665 ?
O6 Na1 Na3 146.88(7) 3 3_665 ?
O6 Na1 Na3 65.72(5) 2_665 3_665 ?
O1W Na1 Na3 36.42(6) 2_655 3_665 ?
O1W Na1 Na3 133.68(8) . 3_665 ?
O1W Na1 Na3 77.19(7) 3_665 3_665 ?
Na3 Na1 Na3 113.61(3) 2_655 3_665 ?
O6 Na1 Na3 146.88(7) 1_655 . ?
O6 Na1 Na3 65.72(5) 3 . ?
O6 Na1 Na3 94.78(4) 2_665 . ?
O1W Na1 Na3 133.68(8) 2_655 . ?
O1W Na1 Na3 77.20(7) . . ?
O1W Na1 Na3 36.42(6) 3_665 . ?
Na3 Na1 Na3 113.61(3) 2_655 . ?
Na3 Na1 Na3 113.61(3) 3_665 . ?
O15 Na2 O15 106.02(7) 3 11 ?
O15 Na2 O15 106.02(7) 3 10 ?
O15 Na2 O15 73.98(7) 11 10 ?
O15 Na2 O15 180.0 3 12 ?
O15 Na2 O15 73.98(7) 11 12 ?
O15 Na2 O15 73.98(7) 10 12 ?
O15 Na2 O15 73.98(7) 3 2 ?
O15 Na2 O15 180.0 11 2 ?
O15 Na2 O15 106.02(7) 10 2 ?
O15 Na2 O15 106.02(7) 12 2 ?
O15 Na2 O15 73.97(7) 3 . ?
O15 Na2 O15 106.03(7) 11 . ?
O15 Na2 O15 180.0 10 . ?
O15 Na2 O15 106.03(7) 12 . ?
O15 Na2 O15 73.97(7) 2 . ?
O15 Na2 Ni2 44.00(5) 3 . ?
O15 Na2 Ni2 135.99(5) 11 . ?
O15 Na2 Ni2 135.99(5) 10 . ?
O15 Na2 Ni2 135.99(5) 12 . ?
O15 Na2 Ni2 44.01(5) 2 . ?
O15 Na2 Ni2 44.00(5) . . ?
O15 Na2 Ni2 136.00(5) 3 10 ?
O15 Na2 Ni2 44.01(5) 11 10 ?
O15 Na2 Ni2 44.01(5) 10 10 ?
O15 Na2 Ni2 44.01(5) 12 10 ?
O15 Na2 Ni2 135.99(5) 2 10 ?
O15 Na2 Ni2 136.00(5) . 10 ?
Ni2 Na2 Ni2 180.0 . 10 ?
O1 Na3 O9W 87.33(18) 15 2_665 ?
O1 Na3 O9 165.03(9) 15 3 ?
O9W Na3 O9 107.34(18) 2_665 3 ?
O1 Na3 O6W 94.59(11) 15 2_665 ?
O9W Na3 O6W 43.11(18) 2_665 2_665 ?
O9 Na3 O6W 94.30(11) 3 2_665 ?
O1 Na3 O3 104.73(7) 15 3 ?
O9W Na3 O3 142.89(17) 2_665 3 ?
O9 Na3 O3 65.38(6) 3 3 ?
O6W Na3 O3 159.50(11) 2_665 3 ?
O1 Na3 O1W 77.33(8) 15 3_665 ?
O9W Na3 O1W 111.91(17) 2_665 3_665 ?
O9 Na3 O1W 94.00(8) 3 3_665 ?
O6W Na3 O1W 72.25(8) 2_665 3_665 ?
O3 Na3 O1W 104.99(8) 3 3_665 ?
O1 Na3 O2 126.50(8) 15 . ?
O9W Na3 O2 69.95(17) 2_665 . ?
O9 Na3 O2 63.59(7) 3 . ?
O6W Na3 O2 99.23(10) 2_665 . ?
O3 Na3 O2 74.88(7) 3 . ?
O1W Na3 O2 155.86(8) 3_665 . ?
O1 Na3 O4 75.28(7) 15 . ?
O9W Na3 O4 90.79(18) 2_665 . ?
O9 Na3 O4 106.71(7) 3 . ?
O6W Na3 O4 133.68(10) 2_665 . ?
O3 Na3 O4 60.01(6) 3 . ?
O1W Na3 O4 143.29(8) 3_665 . ?
O2 Na3 O4 58.07(6) . . ?
O1 Na3 W2 133.76(6) 15 3 ?
O9W Na3 W2 137.72(17) 2_665 3 ?
O9 Na3 W2 32.80(4) 3 3 ?
O6W Na3 W2 124.05(10) 2_665 3 ?
O3 Na3 W2 35.69(4) 3 3 ?
O1W Na3 W2 90.35(6) 3_665 3 ?
O2 Na3 W2 75.58(5) . 3 ?
O4 Na3 W2 91.23(5) . 3 ?
O1 Na3 W3 160.68(7) 15 . ?
O9W Na3 W3 80.60(17) 2_665 . ?
O9 Na3 W3 32.20(5) 3 . ?
O6W Na3 W3 86.89(9) 2_665 . ?
O3 Na3 W3 77.18(5) 3 . ?
O1W Na3 W3 121.19(6) 3_665 . ?
O2 Na3 W3 34.71(4) . . ?
O4 Na3 W3 89.76(5) . . ?
W2 Na3 W3 57.181(18) 3 . ?
O1 Na3 W1 83.76(5) 15 3 ?
O9W Na3 W1 123.07(17) 2_665 3 ?
O9 Na3 W1 90.39(5) 3 3 ?
O6W Na3 W1 166.18(9) 2_665 3 ?
O3 Na3 W1 29.36(4) 3 3 ?
O1W Na3 W1 120.43(6) 3_665 3 ?
O2 Na3 W1 71.29(4) . 3 ?
O4 Na3 W1 32.70(4) . 3 ?
W2 Na3 W1 64.414(19) 3 3 ?
W3 Na3 W1 90.21(2) . 3 ?
O1 Na3 W1 99.13(6) 15 . ?
O9W Na3 W1 70.80(16) 2_665 . ?
O9 Na3 W1 88.78(6) 3 . ?
O6W Na3 W1 111.44(8) 2_665 . ?
O3 Na3 W1 72.66(5) 3 . ?
O1W Na3 W1 175.24(6) 3_665 . ?
O2 Na3 W1 28.22(4) . . ?
O4 Na3 W1 31.95(4) . . ?
W2 Na3 W1 89.89(2) 3 . ?
W3 Na3 W1 62.692(18) . . ?
W1 Na3 W1 55.600(13) 3 . ?
O12 Na4 O8W 175.6(2) . 2_665 ?
O12 Na4 O8W 106.56(17) . . ?
O8W Na4 O8W 75.6(3) 2_665 . ?
O12 Na4 O2W 88.78(12) . . ?
O8W Na4 O2W 87.5(2) 2_665 . ?
O8W Na4 O2W 86.9(2) . . ?
O12 Na4 O5W 81.64(12) . . ?
O8W Na4 O5W 96.02(17) 2_665 . ?
O8W Na4 O5W 171.22(16) . . ?
O2W Na4 O5W 90.18(13) . . ?
O12 Na4 O10W 86.4(3) . . ?
O8W Na4 O10W 96.1(3) 2_665 . ?
O8W Na4 O10W 21.0(3) . . ?
O2W Na4 O10W 92.1(3) . . ?
O5W Na4 O10W 167.8(3) . . ?
O12 Na4 O14 72.72(9) . . ?
O8W Na4 O14 111.2(2) 2_665 . ?
O8W Na4 O14 92.08(17) . . ?
O2W Na4 O14 160.39(11) . . ?
O5W Na4 O14 93.41(13) . . ?
O10W Na4 O14 80.6(2) . . ?
O12 Na4 O10W 157.5(3) . 2_665 ?
O8W Na4 O10W 20.5(3) 2_665 2_665 ?
O8W Na4 O10W 95.9(3) . 2_665 ?
O2W Na4 O10W 91.1(3) . 2_665 ?
O5W Na4 O10W 75.8(3) . 2_665 ?
O10W Na4 O10W 116.1(5) . 2_665 ?
O14 Na4 O10W 108.5(3) . 2_665 ?
O12 Na4 Ni1 35.61(6) . . ?
O8W Na4 Ni1 148.1(2) 2_665 . ?
O8W Na4 Ni1 104.66(14) . . ?
O2W Na4 Ni1 124.38(10) . . ?
O5W Na4 Ni1 83.81(9) . . ?
O10W Na4 Ni1 85.0(2) . . ?
O14 Na4 Ni1 37.33(5) . . ?
O10W Na4 Ni1 139.2(2) 2_665 . ?
O12 Na4 Na5 85.01(11) . 3 ?
O8W Na4 Na5 96.05(17) 2_665 3 ?
O8W Na4 Na5 136.5(2) . 3 ?
O2W Na4 Na5 136.00(12) . 3 ?
O5W Na4 Na5 45.82(11) . 3 ?
O10W Na4 Na5 130.7(3) . 3 ?
O14 Na4 Na5 50.61(9) . 3 ?
O10W Na4 Na5 79.51(19) 2_665 3 ?
Ni1 Na4 Na5 61.25(7) . 3 ?
O12 Na4 Na4 132.12(8) . 2_665 ?
O8W Na4 Na4 43.85(18) 2_665 2_665 ?
O8W Na4 Na4 83.39(14) . 2_665 ?
O2W Na4 Na4 44.22(7) . 2_665 ?
O5W Na4 Na4 88.75(10) . 2_665 ?
O10W Na4 Na4 101.2(2) . 2_665 ?
O14 Na4 Na4 155.02(8) . 2_665 ?
O10W Na4 Na4 48.1(2) 2_665 2_665 ?
Ni1 Na4 Na4 166.55(4) . 2_665 ?
Na5 Na4 Na4 119.98(10) 3 2_665 ?
O12 Na4 Na4 95.21(12) . 3_565 ?
O8W Na4 Na4 83.75(15) 2_665 3_565 ?
O8W Na4 Na4 43.26(18) . 3_565 ?
O2W Na4 Na4 44.22(7) . 3_565 ?
O5W Na4 Na4 134.40(10) . 3_565 ?
O10W Na4 Na4 49.1(3) . 3_565 ?
O14 Na4 Na4 129.27(12) . 3_565 ?
O10W Na4 Na4 100.34(18) 2_665 3_565 ?
Ni1 Na4 Na4 118.85(10) . 3_565 ?
Na5 Na4 Na4 179.71(6) 3 3_565 ?
Na4 Na4 Na4 60.0 2_665 3_565 ?
O7 Na5 O4W 91.92(14) . . ?
O7 Na5 O11W 105.3(3) . . ?
O4W Na5 O11W 85.4(3) . . ?
O7 Na5 O11W 174.8(3) . 3_455 ?
O4W Na5 O11W 85.1(3) . 3_455 ?
O11W Na5 O11W 78.8(6) . 3_455 ?
O7 Na5 O5W 79.76(12) . 2 ?
O4W Na5 O5W 92.32(15) . 2 ?
O11W Na5 O5W 174.5(4) . 2 ?
O11W Na5 O5W 96.0(3) 3_455 2 ?
O7 Na5 O12W 85.1(3) . . ?
O4W Na5 O12W 91.6(3) . . ?
O11W Na5 O12W 20.9(4) . . ?
O11W Na5 O12W 99.3(5) 3_455 . ?
O5W Na5 O12W 164.5(4) 2 . ?
O7 Na5 O14 70.36(11) . 2 ?
O4W Na5 O14 160.96(14) . 2 ?
O11W Na5 O14 92.4(3) . 2 ?
O11W Na5 O14 113.1(2) 3_455 2 ?
O5W Na5 O14 91.31(12) 2 2 ?
O12W Na5 O14 80.3(3) . 2 ?
O7 Na5 O12W 156.3(3) . 3_455 ?
O4W Na5 O12W 88.3(3) . 3_455 ?
O11W Na5 O12W 98.3(5) . 3_455 ?
O11W Na5 O12W 19.6(4) 3_455 3_455 ?
O5W Na5 O12W 76.6(3) 2 3_455 ?
O12W Na5 O12W 118.5(6) . 3_455 ?
O14 Na5 O12W 110.8(3) 2 3_455 ?
O7 Na5 Na4 81.61(10) . 2 ?
O4W Na5 Na4 138.58(13) . 2 ?
O11W Na5 Na4 135.8(3) . 2 ?
O11W Na5 Na4 97.8(3) 3_455 2 ?
O5W Na5 Na4 46.26(10) 2 2 ?
O12W Na5 Na4 128.1(3) . 2 ?
O14 Na5 Na4 47.96(7) 2 2 ?
O12W Na5 Na4 82.66(19) 3_455 2 ?
O7 Na5 Na5 96.33(9) . 2_565 ?
O4W Na5 Na5 42.73(9) . 2_565 ?
O11W Na5 Na5 43.3(3) . 2_565 ?
O11W Na5 Na5 84.4(3) 3_455 2_565 ?
O5W Na5 Na5 134.97(12) 2 2_565 ?
O12W Na5 Na5 50.0(3) . 2_565 ?
O14 Na5 Na5 129.93(11) 2 2_565 ?
O12W Na5 Na5 99.8(2) 3_455 2_565 ?
Na4 Na5 Na5 177.45(12) 2 2_565 ?
O7 Na5 Na5 133.43(9) . 3_455 ?
O4W Na5 Na5 42.73(9) . 3_455 ?
O11W Na5 Na5 84.6(3) . 3_455 ?
O11W Na5 Na5 42.9(2) 3_455 3_455 ?
O5W Na5 Na5 90.34(14) 2 3_455 ?
O12W Na5 Na5 102.6(3) . 3_455 ?
O14 Na5 Na5 155.94(9) 2 3_455 ?
O12W Na5 Na5 46.6(2) 3_455 3_455 ?
Na4 Na5 Na5 122.53(12) 2 3_455 ?
Na5 Na5 Na5 60.0 2_565 3_455 ?
O7 Na5 Ni1 33.90(7) . 2 ?
O4W Na5 Ni1 125.72(13) . 2 ?
O11W Na5 Ni1 102.7(3) . 2 ?
O11W Na5 Ni1 149.1(3) 3_455 2 ?
O5W Na5 Ni1 82.64(10) 2 2 ?
O12W Na5 Ni1 82.9(3) . 2 ?
O14 Na5 Ni1 36.54(6) 2 2 ?
O12W Na5 Ni1 140.9(2) 3_455 2 ?
Na4 Na5 Ni1 59.32(6) 2 2 ?
Na5 Na5 Ni1 118.16(9) 2_565 2 ?
Na5 Na5 Ni1 166.49(5) 3_455 2 ?
O6W Na6 O6W 102.3(2) 2_665 3_565 ?
O6W Na6 O6W 102.3(2) 2_665 . ?
O6W Na6 O6W 102.3(2) 3_565 . ?
O6W Na6 O11 95.63(15) 2_665 . ?
O6W Na6 O11 160.3(2) 3_565 . ?
O6W Na6 O11 81.46(12) . . ?
O6W Na6 O11 81.46(12) 2_665 2_665 ?
O6W Na6 O11 95.63(15) 3_565 2_665 ?
O6W Na6 O11 160.3(2) . 2_665 ?
O11 Na6 O11 78.91(17) . 2_665 ?
O6W Na6 O11 160.3(2) 2_665 3_565 ?
O6W Na6 O11 81.45(12) 3_565 3_565 ?
O6W Na6 O11 95.63(14) . 3_565 ?
O11 Na6 O11 78.91(17) . 3_565 ?
O11 Na6 O11 78.91(17) 2_665 3_565 ?
O6W Na6 O9W 45.87(18) 2_665 2_665 ?
O6W Na6 O9W 114.0(3) 3_565 2_665 ?
O6W Na6 O9W 56.7(2) . 2_665 ?
O11 Na6 O9W 84.37(18) . 2_665 ?
O11 Na6 O9W 122.45(14) 2_665 2_665 ?
O11 Na6 O9W 149.71(14) 3_565 2_665 ?
O6W Na6 O9W 56.7(2) 2_665 3_565 ?
O6W Na6 O9W 45.87(18) 3_565 3_565 ?
O6W Na6 O9W 114.0(3) . 3_565 ?
O11 Na6 O9W 149.71(14) . 3_565 ?
O11 Na6 O9W 84.38(18) 2_665 3_565 ?
O11 Na6 O9W 122.45(14) 3_565 3_565 ?
O9W Na6 O9W 83.6(3) 2_665 3_565 ?
O6W Na6 O9W 114.0(3) 2_665 . ?
O6W Na6 O9W 56.7(2) 3_565 . ?
O6W Na6 O9W 45.87(18) . . ?
O11 Na6 O9W 122.45(14) . . ?
O11 Na6 O9W 149.71(14) 2_665 . ?
O11 Na6 O9W 84.37(18) 3_565 . ?
O9W Na6 O9W 83.6(3) 2_665 . ?
O9W Na6 O9W 83.6(3) 3_565 . ?
O6W Na6 O3W 64.08(18) 2_665 . ?
O6W Na6 O3W 64.08(18) 3_565 . ?
O6W Na6 O3W 64.08(18) . . ?
O11 Na6 O3W 132.80(11) . . ?
O11 Na6 O3W 132.80(11) 2_665 . ?
O11 Na6 O3W 132.80(11) 3_565 . ?
O9W Na6 O3W 50.3(2) 2_665 . ?
O9W Na6 O3W 50.3(2) 3_565 . ?
O9W Na6 O3W 50.3(2) . . ?
O6W Na6 Na3 31.78(13) 2_665 . ?
O6W Na6 Na3 132.5(2) 3_565 . ?
O6W Na6 Na3 84.84(14) . . ?
O11 Na6 Na3 66.78(5) . . ?
O11 Na6 Na3 89.05(6) 2_665 . ?
O11 Na6 Na3 145.26(17) 3_565 . ?
O9W Na6 Na3 34.57(15) 2_665 . ?
O9W Na6 Na3 88.03(14) 3_565 . ?
O9W Na6 Na3 118.1(2) . . ?
O3W Na6 Na3 78.37(9) . . ?
O6W Na6 Na3 84.84(14) 2_665 2_665 ?
O6W Na6 Na3 31.78(13) 3_565 2_665 ?
O6W Na6 Na3 132.5(2) . 2_665 ?
O11 Na6 Na3 145.26(17) . 2_665 ?
O11 Na6 Na3 66.78(5) 2_665 2_665 ?
O11 Na6 Na3 89.05(6) 3_565 2_665 ?
O9W Na6 Na3 118.1(2) 2_665 2_665 ?
O9W Na6 Na3 34.57(15) 3_565 2_665 ?
O9W Na6 Na3 88.03(14) . 2_665 ?
O3W Na6 Na3 78.37(9) . 2_665 ?
Na3 Na6 Na3 116.04(6) . 2_665 ?
Na1 O1W Na3 110.10(9) . 2_655 ?
Na4 O2W Na4 91.55(14) 2_665 3_565 ?
Na4 O2W Na4 91.55(14) 2_665 . ?
Na4 O2W Na4 91.55(14) 3_565 . ?
Na6 O3W Na6 180.0 . 13_565 ?
Na5 O4W Na5 94.55(17) 2_565 . ?
Na5 O4W Na5 94.55(17) 2_565 3_455 ?
Na5 O4W Na5 94.55(17) . 3_455 ?
Na5 O5W Na4 87.92(15) 3 . ?
O9W O6W Na6 78.2(2) . . ?
O9W O6W Na3 66.5(3) . 3_565 ?
Na6 O6W Na3 122.05(19) . 3_565 ?
O10W O8W Na4 95.9(9) . 3_565 ?
O10W O8W Na4 91.4(9) . . ?
Na4 O8W Na4 92.9(3) 3_565 . ?
O6W O9W Na3 70.4(2) . 3_565 ?
O6W O9W Na6 55.9(2) . . ?
Na3 O9W Na6 110.2(3) 3_565 . ?
O8W O10W N3 157.2(14) . . ?
O8W O10W Na4 67.7(8) . . ?
N3 O10W Na4 127.6(7) . . ?
O8W O10W Na4 63.6(8) . 3_565 ?
N3 O10W Na4 129.3(7) . 3_565 ?
Na4 O10W Na4 82.9(3) . 3_565 ?
O12W O11W Na5 90.2(10) . . ?
O12W O11W Na5 98.7(10) . 2_565 ?
Na5 O11W Na5 93.8(4) . 2_565 ?
O11W O12W N3 154.2(19) . . ?
O11W O12W Na5 68.9(8) . . ?
N3 O12W Na5 128.4(8) . . ?
O11W O12W Na5 61.7(9) . 2_565 ?
N3 O12W Na5 131.8(7) . 2_565 ?
Na5 O12W Na5 83.4(4) . 2_565 ?

loop_
_geom_bond_atom_site_label_1
_geom_bond_atom_site_label_2
_geom_bond_distance
_geom_bond_site_symmetry_2
_geom_bond_publ_flag
W1 O1 1.726(2) . ?
W1 O3 1.8599(18) . ?
W1 O2 1.8606(15) . ?
W1 O4 1.940(2) 2 ?
W1 O4 1.969(2) . ?
W1 O5 2.3500(16) . ?
W1 Na3 3.5756(10) 2 ?
W1 Na3 3.6808(10) . ?
W2 O6 1.723(2) . ?
W2 O7 1.792(2) . ?
W2 O8 1.9035(15) . ?
W2 O9 1.9514(14) . ?
W2 O3 2.0599(17) . ?
W2 O10 2.318(2) . ?
W2 Na3 3.4842(12) 2 ?
W3 O11 1.7238(18) . ?
W3 O12 1.797(2) . ?
W3 O8 1.9183(17) . ?
W3 O9 1.9452(19) 3 ?
W3 O2 2.0203(17) . ?
W3 O10 2.3627(14) 3 ?
W3 Na3 3.5090(12) . ?
Ni1 O13 2.012(3) . ?
Ni1 N1 2.042(6) 3 ?
Ni1 O7 2.035(2) 3 ?
Ni1 O13 2.037(2) 3 ?
Ni1 O12 2.048(2) . ?
Ni1 O14 2.0754(19) . ?
Ni1 N1 2.107(7) . ?
Ni1 O10 2.1972(19) 3 ?
Ni1 Ni2 2.9282(5) . ?
Ni1 Na4 3.414(2) . ?
Ni1 Na5 3.480(3) 3 ?
Ni2 O13 2.016(3) 3 ?
Ni2 O13 2.016(3) 2 ?
Ni2 O13 2.016(3) . ?
Ni2 O15 2.0486(19) . ?
Ni2 O15 2.0487(19) 3 ?
Ni2 O15 2.0489(19) 2 ?
Ni2 N1 2.143(8) 3 ?
Ni2 N1 2.144(8) . ?
Ni2 N1 2.144(8) 2 ?
Ni2 Ni1 2.9282(5) 3 ?
Ni2 Ni1 2.9283(5) 2 ?
Si1 O10 1.6248(19) 2 ?
Si1 O10 1.6249(19) 3 ?
Si1 O10 1.6249(19) . ?
Si1 O5 1.652(3) . ?
O1 Na3 2.334(2) 14_455 ?
O2 Na3 2.585(2) . ?
O3 Na3 2.4950(18) 2 ?
O4 W1 1.940(2) 3 ?
O4 Na3 2.8328(17) . ?
O5 W1 2.3500(16) 3 ?
O5 W1 2.3500(16) 2 ?
O6 Na1 2.296(2) 1_455 ?
O7 Ni1 2.035(2) 2 ?
O7 Na5 2.278(4) . ?
O9 W3 1.9452(19) 2 ?
O9 Na3 2.433(2) 2 ?
O10 Ni1 2.1971(19) 2 ?
O10 W3 2.3628(14) 2 ?
O11 Na6 2.382(4) . ?
O12 Na4 2.285(3) . ?
O13 N2 1.390(10) . ?
O13 Ni1 2.038(2) 2 ?
N1 N2 1.228(12) . ?
N1 Ni1 2.042(6) 2 ?
N2 N3 1.245(12) . ?
N3 O12W 1.359(17) . ?
N3 O10W 1.766(10) . ?
O14 C1 1.269(3) . ?
O14 Na4 2.566(3) . ?
O14 Na5 2.671(4) 3 ?
O15 C1 1.257(3) . ?
O15 Na2 2.3400(19) . ?
C1 C2 1.515(5) . ?
C2 H2A 0.9800 . ?
C2 H2B 0.9800 . ?
C2 H2C 0.9800 . ?
Na1 O6 2.296(2) 1_655 ?
Na1 O6 2.296(2) 3 ?
Na1 O6 2.296(2) 2_665 ?
Na1 O1W 2.361(2) 2_655 ?
Na1 O1W 2.361(2) . ?
Na1 O1W 2.361(2) 3_665 ?
Na1 Na3 4.0196(14) 2_655 ?
Na1 Na3 4.0197(14) 3_665 ?
Na1 Na3 4.0197(14) . ?
Na2 O15 2.3397(19) 3 ?
Na2 O15 2.3398(19) 11 ?
Na2 O15 2.3398(19) 10 ?
Na2 O15 2.3398(19) 12 ?
Na2 O15 2.3398(19) 2 ?
Na2 Ni2 2.9301(6) 10 ?
Na3 O1 2.334(2) 15 ?
Na3 O9W 2.413(6) 2_665 ?
Na3 O9 2.433(2) 3 ?
Na3 O6W 2.480(5) 2_665 ?
Na3 O3 2.4949(18) 3 ?
Na3 O1W 2.541(3) 3_665 ?
Na3 W2 3.4840(12) 3 ?
Na3 W1 3.5755(10) 3 ?
Na4 O8W 2.347(7) 2_665 ?
Na4 O8W 2.373(8) . ?
Na4 O2W 2.387(3) . ?
Na4 O5W 2.470(4) . ?
Na4 O10W 2.564(10) . ?
Na4 O10W 2.606(11) 2_665 ?
Na4 Na5 3.417(4) 3 ?
Na4 Na4 3.421(4) 2_665 ?
Na4 Na4 3.421(4) 3_565 ?
Na5 O4W 2.366(4) . ?
Na5 O11W 2.373(9) . ?
Na5 O11W 2.388(10) 3_455 ?
Na5 O5W 2.452(4) 2 ?
Na5 O12W 2.544(11) . ?
Na5 O14 2.671(4) 2 ?
Na5 O12W 2.680(12) 3_455 ?
Na5 Na4 3.417(4) 2 ?
Na5 Na5 3.477(5) 2_565 ?
Na5 Na5 3.477(5) 3_455 ?
Na5 Ni1 3.480(3) 2 ?
Na6 O6W 2.076(4) 2_665 ?
Na6 O6W 2.076(4) 3_565 ?
Na6 O6W 2.076(4) . ?
Na6 O11 2.382(4) 2_665 ?
Na6 O11 2.382(4) 3_565 ?
Na6 O9W 2.453(8) 2_665 ?
Na6 O9W 2.453(8) 3_565 ?
Na6 O9W 2.453(8) . ?
Na6 O3W 2.610(6) . ?
Na6 Na3 3.9905(18) 2_665 ?
O1W Na3 2.541(3) 2_655 ?
O2W Na4 2.387(3) 2_665 ?
O2W Na4 2.387(3) 3_565 ?
O3W Na6 2.610(6) 13_565 ?
O4W Na5 2.366(4) 2_565 ?
O4W Na5 2.366(4) 3_455 ?
O5W Na5 2.452(4) 3 ?
O6W O9W 1.799(7) . ?
O6W Na3 2.480(5) 3_565 ?
O8W O10W 0.917(10) . ?
O8W Na4 2.347(7) 3_565 ?
O9W Na3 2.413(6) 3_565 ?
O10W Na4 2.606(11) 3_565 ?
O11W O12W 0.907(18) . ?
O11W Na5 2.388(10) 2_565 ?
O12W Na5 2.680(12) 2_565 ?
